data_2231572
loop_
_publ_author_name
'Han, Li-Juan'

_publ_section_title
;
 <i>catena</i>-Poly[[tetrakis(\m-pentafluorobenzoato-\k^2^<i>O</i>:<i>O</i>')dimolybdenum(II)]-\m-4,4'-bipyridine-\k^2^<i>N</i>:<i>N</i>']
;
_journal_coeditor_code JJ2094
_journal_issue 9
_journal_name_full 'Acta Crystallographica Section E'
_journal_page_first m1235
_journal_page_last m1236
_journal_paper_doi 10.1107/S1600536811031734
_journal_volume 67
_journal_year 2011
_chemical_formula_iupac '[Mo2 (C7 F5 O2)4 (C10 H8 N2)]'
_chemical_formula_moiety 'C28 F20 Mo2 O8, C10 H8 N2'
_chemical_formula_sum 'C38 H8 F20 Mo2 N2 O8'
_chemical_formula_weight 1192.34
_chemical_name_common Mo2(OOCC6F5)4(C10H8N2)
_chemical_name_systematic
;
<i>catena</i>-Poly[[tetrakis(\m-pentafluorobenzoato-
\k^2^<i>O</i>:<i>O'</i>)dimolybdenum(II)]-\m-4,4'-bipyridine-
\k^2^<i>N</i>:<i>N'</i>]
;
_space_group_IT_number 2
_symmetry_cell_setting triclinic
_symmetry_space_group_name_Hall '-P 1'
_symmetry_space_group_name_H-M 'P -1'
_atom_sites_solution_hydrogens geom
_atom_sites_solution_primary direct
_atom_sites_solution_secondary difmap
_audit_creation_method SHELXL-97
_cell_angle_alpha 101.1580(10)
_cell_angle_beta 94.6970(10)
_cell_angle_gamma 99.0920(10)
_cell_formula_units_Z 1
_cell_length_a 8.8858(8)
_cell_length_b 9.9311(9)
_cell_length_c 11.1978(10)
_cell_measurement_reflns_used 4122
_cell_measurement_temperature 293(2)
_cell_measurement_theta_max 27.57
_cell_measurement_theta_min 2.52
_cell_volume 950.83(15)
_computing_cell_refinement 'SAINT-Plus (Bruker, 2001)'
_computing_data_collection 'APEX2 (Bruker, 2004)'
_computing_data_reduction 'SAINT-Plus (Bruker, 2001)'
_computing_molecular_graphics 'XP in SHELXTL (Sheldrick, 2008)'
_computing_publication_material 'SHELXL97 (Sheldrick, 2008)'
_computing_structure_refinement 'SHELXL97 (Sheldrick, 2008)'
_computing_structure_solution 'SHELXS97 (Sheldrick, 2008)'
_diffrn_ambient_temperature 293(2)
_diffrn_measured_fraction_theta_full 0.982
_diffrn_measured_fraction_theta_max 0.982
_diffrn_measurement_device_type 'Bruker APEXII CCD '
_diffrn_measurement_method \w
_diffrn_radiation_monochromator graphite
_diffrn_radiation_source 'fine-focus sealed tube'
_diffrn_radiation_type MoK\a
_diffrn_radiation_wavelength 0.71073
_diffrn_reflns_av_R_equivalents 0.0128
_diffrn_reflns_av_sigmaI/netI 0.0220
_diffrn_reflns_limit_h_max 10
_diffrn_reflns_limit_h_min -8
_diffrn_reflns_limit_k_max 11
_diffrn_reflns_limit_k_min -11
_diffrn_reflns_limit_l_max 12
_diffrn_reflns_limit_l_min -13
_diffrn_reflns_number 4937
_diffrn_reflns_theta_full 25.00
_diffrn_reflns_theta_max 25.00
_diffrn_reflns_theta_min 2.12
_diffrn_standards_number 0
_exptl_absorpt_coefficient_mu 0.817
_exptl_absorpt_correction_T_max 0.884
_exptl_absorpt_correction_T_min 0.849
_exptl_absorpt_correction_type multi-scan
_exptl_absorpt_process_details '(SADABS; Sheldrick, 2004)'
_exptl_crystal_colour yellow
_exptl_crystal_density_diffrn 2.082
_exptl_crystal_density_method 'not measured'
_exptl_crystal_description block
_exptl_crystal_F_000 578
_exptl_crystal_size_max 0.20
_exptl_crystal_size_mid 0.18
_exptl_crystal_size_min 0.15
_refine_diff_density_max 0.319
_refine_diff_density_min -0.465
_refine_ls_extinction_method none
_refine_ls_goodness_of_fit_ref 1.012
_refine_ls_hydrogen_treatment constr
_refine_ls_matrix_type full
_refine_ls_number_parameters 316
_refine_ls_number_reflns 3294
_refine_ls_number_restraints 0
_refine_ls_restrained_S_all 1.012
_refine_ls_R_factor_all 0.0262
_refine_ls_R_factor_gt 0.0239
_refine_ls_shift/su_max 0.001
_refine_ls_shift/su_mean 0.000
_refine_ls_structure_factor_coef Fsqd
_refine_ls_weighting_details 'calc w=1/[\s^2^(Fo^2^)+(0.0323P)^2^+0.6373P] where P=(Fo^2^+2Fc^2^)/3'
_refine_ls_weighting_scheme calc
_refine_ls_wR_factor_gt 0.0592
_refine_ls_wR_factor_ref 0.0606
_reflns_number_gt 3072
_reflns_number_total 3294
_reflns_threshold_expression I>2sigma(I)
_cod_data_source_file jj2094.cif
_cod_data_source_block I
_cod_database_code 2231572
_cod_database_fobs_code 2231572

loop_
_symmetry_equiv_pos_as_xyz
'x, y, z'
'-x, -y, -z'

loop_
_atom_site_type_symbol
_atom_site_label
_atom_site_fract_x
_atom_site_fract_y
_atom_site_fract_z
_atom_site_U_iso_or_equiv
_atom_site_adp_type
_atom_site_calc_flag
_atom_site_refinement_flags
_atom_site_occupancy
_atom_site_symmetry_multiplicity
Mo Mo1 0.94356(2) 0.58128(2) 0.480838(17) 0.02757(8) Uani d . 1 1
F F11 0.46291(19) 0.34697(17) 0.29542(17) 0.0569(4) Uani d . 1 1
F F12 0.2509(2) 0.1493(2) 0.1523(2) 0.0712(5) Uani d . 1 1
F F13 0.3174(2) -0.10294(19) 0.05942(18) 0.0682(5) Uani d . 1 1
F F14 0.6015(2) -0.15799(17) 0.11139(18) 0.0662(5) Uani d . 1 1
F F15 0.81465(19) 0.03236(17) 0.25713(17) 0.0568(4) Uani d . 1 1
F F31 1.0522(2) 0.7439(2) 0.89717(17) 0.0701(5) Uani d . 1 1
F F32 0.9848(3) 0.8073(2) 1.13037(18) 0.0825(6) Uani d . 1 1
F F33 0.7539(2) 0.6435(2) 1.20533(14) 0.0708(6) Uani d . 1 1
F F34 0.5986(3) 0.4110(2) 1.05142(19) 0.0823(6) Uani d . 1 1
F F35 0.6643(2) 0.3488(2) 0.81764(17) 0.0770(6) Uani d . 1 1
O O1 0.75702(18) 0.43333(16) 0.38004(15) 0.0332(4) Uani d . 1 1
O O2 0.87528(19) 0.26377(17) 0.42436(15) 0.0345(4) Uani d . 1 1
O O5 0.85431(19) 0.59500(18) 0.65400(15) 0.0355(4) Uani d . 1 1
O O6 1.03083(19) 0.58024(17) 0.31053(15) 0.0352(4) Uani d . 1 1
C C1 0.7665(3) 0.3051(3) 0.3681(2) 0.0330(5) Uani d . 1 1
C C3 0.8955(3) 0.5167(3) 0.7219(2) 0.0325(5) Uani d . 1 1
C C11 0.6483(3) 0.1984(3) 0.2857(2) 0.0341(5) Uani d . 1 1
C C12 0.5018(3) 0.2234(3) 0.2528(2) 0.0391(6) Uani d . 1 1
C C13 0.3913(3) 0.1235(3) 0.1796(3) 0.0456(7) Uani d . 1 1
C C14 0.4231(3) -0.0065(3) 0.1325(3) 0.0467(7) Uani d . 1 1
C C15 0.5677(3) -0.0340(3) 0.1609(2) 0.0437(6) Uani d . 1 1
C C16 0.6762(3) 0.0656(3) 0.2357(2) 0.0382(6) Uani d . 1 1
C C31 0.8594(3) 0.5460(3) 0.8527(2) 0.0346(5) Uani d . 1 1
C C32 0.9392(3) 0.6610(3) 0.9340(2) 0.0428(6) Uani d . 1 1
C C33 0.9070(4) 0.6945(3) 1.0538(2) 0.0497(7) Uani d . 1 1
C C34 0.7909(3) 0.6100(3) 1.0917(2) 0.0480(7) Uani d . 1 1
C C35 0.7115(3) 0.4929(3) 1.0133(3) 0.0502(7) Uani d . 1 1
C C36 0.7458(3) 0.4611(3) 0.8941(2) 0.0437(6) Uani d . 1 1
N N1 0.2434(3) 0.2426(2) 0.5169(2) 0.0434(5) Uani d . 1 1
C C51 0.3883(4) 0.2800(3) 0.5640(2) 0.0498(7) Uani d . 1 1
H H51A 0.4226 0.3727 0.6027 0.060 Uiso calc R 1 1
C C52 0.1981(3) 0.1097(3) 0.4617(3) 0.0555(8) Uani d . 1 1
H H52A 0.0966 0.0810 0.4270 0.067 Uiso calc R 1 1
C C53 0.2934(3) 0.0113(3) 0.4527(3) 0.0540(8) Uani d . 1 1
H H53A 0.2554 -0.0805 0.4130 0.065 Uiso calc R 1 1
C C54 0.4463(3) 0.0507(3) 0.5034(2) 0.0377(6) Uani d . 1 1
C C55 0.4927(3) 0.1900(3) 0.5594(2) 0.0467(7) Uani d . 1 1
H H55A 0.5938 0.2230 0.5938 0.056 Uiso calc R 1 1

loop_
_atom_site_aniso_label
_atom_site_aniso_U_11
_atom_site_aniso_U_22
_atom_site_aniso_U_33
_atom_site_aniso_U_12
_atom_site_aniso_U_13
_atom_site_aniso_U_23
Mo1 0.03074(12) 0.03149(12) 0.02725(12) 0.01909(8) 0.00822(8) 0.00964(8)
F11 0.0419(9) 0.0543(10) 0.0761(12) 0.0260(8) 0.0033(8) 0.0049(9)
F12 0.0397(9) 0.0805(13) 0.0925(14) 0.0211(9) -0.0114(9) 0.0154(11)
F13 0.0585(11) 0.0614(11) 0.0735(12) -0.0033(9) -0.0153(10) 0.0079(9)
F14 0.0698(12) 0.0416(9) 0.0795(13) 0.0163(9) -0.0058(10) -0.0049(9)
F15 0.0458(9) 0.0479(9) 0.0739(12) 0.0251(8) -0.0035(8) -0.0034(8)
F31 0.0668(12) 0.0753(13) 0.0585(11) -0.0139(10) 0.0155(9) 0.0085(9)
F32 0.1018(17) 0.0801(14) 0.0504(11) 0.0059(12) 0.0050(11) -0.0135(10)
F33 0.0872(14) 0.1141(16) 0.0306(8) 0.0598(12) 0.0245(9) 0.0213(9)
F34 0.0797(14) 0.1097(17) 0.0669(12) 0.0041(12) 0.0374(11) 0.0393(12)
F35 0.0870(15) 0.0773(13) 0.0534(11) -0.0205(11) 0.0149(10) 0.0069(10)
O1 0.0319(9) 0.0335(9) 0.0390(9) 0.0169(7) 0.0043(7) 0.0098(7)
O2 0.0357(9) 0.0349(9) 0.0375(9) 0.0162(7) 0.0044(7) 0.0108(7)
O5 0.0391(9) 0.0449(10) 0.0318(9) 0.0260(8) 0.0126(7) 0.0124(7)
O6 0.0403(10) 0.0412(9) 0.0334(9) 0.0225(8) 0.0121(7) 0.0153(7)
C1 0.0331(13) 0.0395(13) 0.0328(12) 0.0160(11) 0.0105(10) 0.0123(10)
C3 0.0317(12) 0.0401(13) 0.0312(12) 0.0150(11) 0.0092(10) 0.0116(10)
C11 0.0344(13) 0.0394(13) 0.0339(12) 0.0131(11) 0.0097(10) 0.0131(10)
C12 0.0380(14) 0.0440(14) 0.0426(14) 0.0178(12) 0.0109(11) 0.0162(12)
C13 0.0342(14) 0.0573(17) 0.0504(16) 0.0141(13) 0.0022(12) 0.0196(14)
C14 0.0457(16) 0.0500(16) 0.0420(15) 0.0011(13) -0.0020(13) 0.0126(13)
C15 0.0505(16) 0.0375(14) 0.0441(15) 0.0117(12) 0.0056(13) 0.0079(12)
C16 0.0351(13) 0.0423(14) 0.0419(14) 0.0151(11) 0.0053(11) 0.0132(11)
C31 0.0365(13) 0.0452(14) 0.0298(12) 0.0206(11) 0.0109(10) 0.0128(11)
C32 0.0408(15) 0.0538(16) 0.0387(14) 0.0140(13) 0.0112(12) 0.0141(12)
C33 0.0576(18) 0.0579(17) 0.0334(14) 0.0234(15) 0.0003(13) 0.0008(13)
C34 0.0540(17) 0.076(2) 0.0283(13) 0.0404(16) 0.0159(12) 0.0177(14)
C35 0.0463(16) 0.073(2) 0.0427(16) 0.0201(15) 0.0188(13) 0.0262(15)
C36 0.0443(15) 0.0543(16) 0.0357(14) 0.0124(13) 0.0101(12) 0.0117(12)
N1 0.0503(14) 0.0533(14) 0.0405(12) 0.0343(11) 0.0176(11) 0.0187(10)
C51 0.0609(19) 0.0551(17) 0.0396(15) 0.0382(15) 0.0052(13) 0.0025(13)
C52 0.0399(16) 0.0552(18) 0.084(2) 0.0259(14) 0.0165(15) 0.0281(17)
C53 0.0416(16) 0.0402(15) 0.090(2) 0.0202(13) 0.0163(15) 0.0234(15)
C54 0.0446(15) 0.0458(14) 0.0363(13) 0.0264(12) 0.0179(11) 0.0211(11)
C55 0.0491(16) 0.0586(17) 0.0360(14) 0.0320(14) 0.0019(12) 0.0018(12)

loop_
_atom_type_symbol
_atom_type_description
_atom_type_scat_dispersion_real
_atom_type_scat_dispersion_imag
_atom_type_scat_source
C C 0.0033 0.0016 'International Tables Vol C Tables 4.2.6.8 and 6.1.1.4'
H H 0.0000 0.0000 'International Tables Vol C Tables 4.2.6.8 and 6.1.1.4'
F F 0.0171 0.0103 'International Tables Vol C Tables 4.2.6.8 and 6.1.1.4'
Mo Mo -1.6832 0.6857 'International Tables Vol C Tables 4.2.6.8 and 6.1.1.4'
N N 0.0061 0.0033 'International Tables Vol C Tables 4.2.6.8 and 6.1.1.4'
O O 0.0106 0.0060 'International Tables Vol C Tables 4.2.6.8 and 6.1.1.4'

loop_
_geom_angle_atom_site_label_1
_geom_angle_atom_site_label_2
_geom_angle_atom_site_label_3
_geom_angle_site_symmetry_1
_geom_angle_site_symmetry_3
_geom_angle
O2 Mo1 O1 2_766 . 176.82(6)
O2 Mo1 O6 2_766 . 92.90(7)
O1 Mo1 O6 . . 85.79(7)
O2 Mo1 Mo1 2_766 2_766 92.41(4)
O1 Mo1 Mo1 . 2_766 90.57(4)
O6 Mo1 Mo1 . 2_766 93.70(4)
O2 Mo1 O5 2_766 . 85.43(7)
O1 Mo1 O5 . . 95.73(7)
O6 Mo1 O5 . . 176.63(6)
Mo1 Mo1 O5 2_766 . 89.29(4)
C1 O1 Mo1 . . 117.52(15)
C1 O2 Mo1 . 2_766 116.51(15)
C3 O5 Mo1 . . 117.24(14)
C3 O6 Mo1 2_766 . 114.32(14)
O1 C1 O2 . . 122.5(2)
O1 C1 C11 . . 119.5(2)
O2 C1 C11 . . 118.0(2)
O5 C3 O6 . 2_766 124.7(2)
O5 C3 C31 . . 117.2(2)
O6 C3 C31 2_766 . 118.1(2)
C12 C11 C16 . . 115.6(2)
C12 C11 C1 . . 122.4(2)
C16 C11 C1 . . 122.0(2)
F11 C12 C13 . . 117.1(2)
F11 C12 C11 . . 120.6(2)
C13 C12 C11 . . 122.3(2)
F12 C13 C12 . . 121.0(3)
F12 C13 C14 . . 118.7(3)
C12 C13 C14 . . 120.3(2)
F13 C14 C15 . . 120.5(3)
F13 C14 C13 . . 120.6(3)
C15 C14 C13 . . 119.0(3)
F14 C15 C16 . . 120.4(2)
F14 C15 C14 . . 119.3(3)
C16 C15 C14 . . 120.3(2)
F15 C16 C15 . . 116.8(2)
F15 C16 C11 . . 120.6(2)
C15 C16 C11 . . 122.5(2)
C32 C31 C36 . . 118.0(2)
C32 C31 C3 . . 119.8(2)
C36 C31 C3 . . 122.2(2)
F31 C32 C31 . . 119.4(2)
F31 C32 C33 . . 118.7(3)
C31 C32 C33 . . 121.9(3)
F32 C33 C34 . . 120.4(3)
F32 C33 C32 . . 120.8(3)
C34 C33 C32 . . 118.9(3)
F33 C34 C35 . . 119.8(3)
F33 C34 C33 . . 119.8(3)
C35 C34 C33 . . 120.5(2)
F34 C35 C34 . . 119.9(3)
F34 C35 C36 . . 120.3(3)
C34 C35 C36 . . 119.8(3)
F35 C36 C31 . . 119.9(2)
F35 C36 C35 . . 119.0(3)
C31 C36 C35 . . 121.0(3)
C51 N1 C52 . . 116.5(2)
N1 C51 C55 . . 124.1(3)
N1 C51 H51A . . 117.9
C55 C51 H51A . . 117.9
N1 C52 C53 . . 123.8(3)
N1 C52 H52A . . 118.1
C53 C52 H52A . . 118.1
C52 C53 C54 . . 119.7(3)
C52 C53 H53A . . 120.2
C54 C53 H53A . . 120.2
C55 C54 C53 . . 116.0(2)
C55 C54 C54 . 2_656 122.0(3)
C53 C54 C54 . 2_656 122.0(3)
C51 C55 C54 . . 119.9(3)
C51 C55 H55A . . 120.1
C54 C55 H55A . . 120.1

loop_
_geom_bond_atom_site_label_1
_geom_bond_atom_site_label_2
_geom_bond_site_symmetry_2
_geom_bond_distance
_geom_bond_publ_flag
Mo1 O2 2_766 2.0955(17) ?
Mo1 O1 . 2.1124(17) y
Mo1 O6 . 2.1155(16) y
Mo1 Mo1 2_766 2.1227(4) y
Mo1 O5 . 2.1427(16) y
Mo1 N1 2_666 2.594(2) ?
F11 C12 . 1.337(3) ?
F12 C13 . 1.335(3) ?
F13 C14 . 1.325(3) ?
F14 C15 . 1.340(3) ?
F15 C16 . 1.338(3) ?
F31 C32 . 1.338(3) ?
F32 C33 . 1.325(3) ?
F33 C34 . 1.333(3) ?
F34 C35 . 1.341(3) ?
F35 C36 . 1.333(3) ?
O1 C1 . 1.272(3) ?
O2 C1 . 1.274(3) ?
O2 Mo1 2_766 2.0955(17) ?
O5 C3 . 1.261(3) ?
O6 C3 2_766 1.261(3) ?
C1 C11 . 1.480(3) ?
C3 O6 2_766 1.261(3) ?
C3 C31 . 1.508(3) ?
C11 C12 . 1.397(3) ?
C11 C16 . 1.398(3) ?
C12 C13 . 1.366(4) ?
C13 C14 . 1.379(4) ?
C14 C15 . 1.379(4) ?
C15 C16 . 1.362(4) ?
C31 C32 . 1.368(4) ?
C31 C36 . 1.379(4) ?
C32 C33 . 1.383(4) ?
C33 C34 . 1.373(4) ?
C34 C35 . 1.365(4) ?
C35 C36 . 1.381(4) ?
N1 C51 . 1.318(4) ?
N1 C52 . 1.327(4) ?
C51 C55 . 1.383(4) ?
C51 H51A . 0.9300 ?
C52 C53 . 1.385(4) ?
C52 H52A . 0.9300 ?
C53 C54 . 1.393(4) ?
C53 H53A . 0.9300 ?
C54 C55 . 1.385(4) ?
C54 C54 2_656 1.489(5) ?
C55 H55A . 0.9300 ?

loop_
_geom_hbond_atom_site_label_D
_geom_hbond_atom_site_label_H
_geom_hbond_atom_site_label_A
_geom_hbond_site_symmetry_A
_geom_hbond_distance_DH
_geom_hbond_distance_HA
_geom_hbond_distance_DA
_geom_hbond_angle_DHA
_geom_hbond_publ_flag
C55 H55A F35 1_555 0.93 2.55 3.152(2) 122.40 y
C51 H51A F33 2_667 0.93 2.78 2.987(3) 93.86 y

loop_
_geom_torsion_atom_site_label_1
_geom_torsion_atom_site_label_2
_geom_torsion_atom_site_label_3
_geom_torsion_atom_site_label_4
_geom_torsion_site_symmetry_1
_geom_torsion_site_symmetry_4
_geom_torsion
_geom_torsion_publ_flag
O6 Mo1 O1 C1 . . 91.22(16) ?
Mo1 Mo1 O1 C1 2_766 . -2.45(16) ?
O5 Mo1 O1 C1 . . -91.80(16) ?
O2 Mo1 O5 C3 2_766 . -89.66(18) ?
O1 Mo1 O5 C3 . . 93.32(18) ?
Mo1 Mo1 O5 C3 2_766 . 2.82(18) ?
O2 Mo1 O6 C3 2_766 2_766 98.99(17) ?
O1 Mo1 O6 C3 . 2_766 -83.91(17) ?
Mo1 Mo1 O6 C3 2_766 2_766 6.38(17) ?
Mo1 O1 C1 O2 . . 7.3(3) ?
Mo1 O1 C1 C11 . . -172.39(15) ?
Mo1 O2 C1 O1 2_766 . -8.4(3) ?
Mo1 O2 C1 C11 2_766 . 171.27(15) ?
Mo1 O5 C3 O6 . 2_766 -9.2(3) ?
Mo1 O5 C3 C31 . . 168.03(16) ?
O1 C1 C11 C12 . . -22.4(3) y
O2 C1 C11 C12 . . 157.9(2) ?
O1 C1 C11 C16 . . 157.6(2) ?
O2 C1 C11 C16 . . -22.1(3) y
C16 C11 C12 F11 . . -179.9(2) ?
C1 C11 C12 F11 . . 0.0(4) ?
C16 C11 C12 C13 . . 2.0(4) ?
C1 C11 C12 C13 . . -178.1(2) ?
F11 C12 C13 F12 . . 0.0(4) ?
C11 C12 C13 F12 . . 178.2(2) ?
F11 C12 C13 C14 . . -179.9(2) ?
C11 C12 C13 C14 . . -1.8(4) ?
F12 C13 C14 F13 . . 1.4(4) ?
C12 C13 C14 F13 . . -178.6(2) ?
F12 C13 C14 C15 . . -179.6(3) ?
C12 C13 C14 C15 . . 0.3(4) ?
F13 C14 C15 F14 . . 1.7(4) ?
C13 C14 C15 F14 . . -177.2(3) ?
F13 C14 C15 C16 . . 179.7(2) ?
C13 C14 C15 C16 . . 0.8(4) ?
F14 C15 C16 F15 . . -0.7(4) ?
C14 C15 C16 F15 . . -178.7(2) ?
F14 C15 C16 C11 . . 177.5(2) ?
C14 C15 C16 C11 . . -0.5(4) ?
C12 C11 C16 F15 . . 177.3(2) ?
C1 C11 C16 F15 . . -2.7(4) ?
C12 C11 C16 C15 . . -0.8(4) ?
C1 C11 C16 C15 . . 179.2(2) ?
O5 C3 C31 C32 . . -72.1(3) y
O6 C3 C31 C32 2_766 . 105.4(3) ?
O5 C3 C31 C36 . . 107.0(3) ?
O6 C3 C31 C36 2_766 . -75.6(3) y
C36 C31 C32 F31 . . 178.7(2) ?
C3 C31 C32 F31 . . -2.2(4) ?
C36 C31 C32 C33 . . -1.2(4) ?
C3 C31 C32 C33 . . 177.9(2) ?
F31 C32 C33 F32 . . 0.9(4) ?
C31 C32 C33 F32 . . -179.3(3) ?
F31 C32 C33 C34 . . 179.8(2) ?
C31 C32 C33 C34 . . -0.3(4) ?
F32 C33 C34 F33 . . 1.7(4) ?
C32 C33 C34 F33 . . -177.3(2) ?
F32 C33 C34 C35 . . -179.4(3) ?
C32 C33 C34 C35 . . 1.7(4) ?
F33 C34 C35 F34 . . -1.1(4) ?
C33 C34 C35 F34 . . 179.9(3) ?
F33 C34 C35 C36 . . 177.4(3) ?
C33 C34 C35 C36 . . -1.5(4) ?
C32 C31 C36 F35 . . 179.4(2) ?
C3 C31 C36 F35 . . 0.3(4) ?
C32 C31 C36 C35 . . 1.3(4) ?
C3 C31 C36 C35 . . -177.8(2) ?
F34 C35 C36 F35 . . 0.5(4) ?
C34 C35 C36 F35 . . -178.0(3) ?
F34 C35 C36 C31 . . 178.6(3) ?
C34 C35 C36 C31 . . 0.0(4) ?
C52 N1 C51 C55 . . -0.3(4) ?
C51 N1 C52 C53 . . 0.6(4) ?
N1 C52 C53 C54 . . -0.1(5) ?
C52 C53 C54 C55 . . -0.7(4) ?
C52 C53 C54 C54 . 2_656 179.9(3) ?
N1 C51 C55 C54 . . -0.5(4) ?
C53 C54 C55 C51 . . 1.0(4) ?
C54 C54 C55 C51 2_656 . -179.6(3) ?
